data_7046222
loop_
_publ_author_name
'Berezin, Alexey S.'
'Samsonenko, Denis G.'
'Brel, Valery K.'
'Artem'ev, Alexander V.'

_publ_section_title
;
 &quot;Two-in-one&quot; organic-inorganic hybrid Mn<sup>II</sup> complexes
 exhibiting dual-emissive phosphorescence.
;
_journal_issue 21
_journal_name_full 'Dalton transactions (Cambridge, England : 2003)'
_journal_page_first 7306
_journal_page_last 7315
_journal_paper_doi 10.1039/c8dt01041b
_journal_volume 47
_journal_year 2018
_chemical_formula_sum 'C78 H82 Br2 Mn O11 P6'
_chemical_formula_weight 1596.01
_space_group_crystal_system triclinic
_space_group_IT_number 2
_space_group_name_Hall '-P 1'
_space_group_name_H-M_alt 'P -1'
_symmetry_space_group_name_Hall '-P 1'
_symmetry_space_group_name_H-M 'P -1'
_atom_sites_solution_hydrogens geom
_audit_creation_method SHELXL-2018/3
_audit_update_record
;
2018-04-18 deposited with the CCDC.
2018-05-02 downloaded from the CCDC.
;
_cell_angle_alpha 71.202(3)
_cell_angle_beta 83.448(2)
_cell_angle_gamma 74.079(3)
_cell_formula_units_Z 2
_cell_length_a 12.6473(4)
_cell_length_b 18.3942(7)
_cell_length_c 18.4505(4)
_cell_measurement_reflns_used 8029
_cell_measurement_temperature 130(2)
_cell_measurement_theta_max 28.40
_cell_measurement_theta_min 3.82
_cell_volume 3905.9(2)
_computing_cell_refinement 'CrysAlisPro 1.171.38.41 (Rigaku OD, 2015)'
_computing_data_collection 'CrysAlisPro 1.171.38.41 (Rigaku OD, 2015)'
_computing_data_reduction 'CrysAlisPro 1.171.38.41 (Rigaku OD, 2015)'
_computing_molecular_graphics 'ShelXle (H\"ubschle, 2011)'
_computing_publication_material 'CIFTAB-2014 (Sheldrick, 2015)'
_computing_structure_refinement 'SHELXL-2017 (Sheldrick, 2015)'
_computing_structure_solution 'SHELXT-2014 (Sheldrick, 2015)'
_diffrn_ambient_temperature 130(2)
_diffrn_detector 'CCD plate'
_diffrn_detector_area_resol_mean 10.6168
_diffrn_detector_type AtlasS2
_diffrn_measured_fraction_theta_full 0.997
_diffrn_measured_fraction_theta_max 0.995
_diffrn_measurement_device 'four-circle diffractometer'
_diffrn_measurement_device_type 'New Xcalibur, AtlasS2'
_diffrn_measurement_method '\w scans'
_diffrn_radiation_monochromator graphite
_diffrn_radiation_probe x-ray
_diffrn_radiation_source 'fine-focus sealed tube'
_diffrn_radiation_type MoK\a
_diffrn_radiation_wavelength 0.71073
_diffrn_reflns_av_R_equivalents 0.0269
_diffrn_reflns_av_unetI/netI 0.0421
_diffrn_reflns_Laue_measured_fraction_full 0.997
_diffrn_reflns_Laue_measured_fraction_max 0.995
_diffrn_reflns_limit_h_max 14
_diffrn_reflns_limit_h_min -15
_diffrn_reflns_limit_k_max 22
_diffrn_reflns_limit_k_min -18
_diffrn_reflns_limit_l_max 22
_diffrn_reflns_limit_l_min -22
_diffrn_reflns_number 32100
_diffrn_reflns_point_group_measured_fraction_full 0.997
_diffrn_reflns_point_group_measured_fraction_max 0.995
_diffrn_reflns_theta_full 25.500
_diffrn_reflns_theta_max 25.682
_diffrn_reflns_theta_min 3.351
_diffrn_source 'sealed X-ray tube'
_exptl_absorpt_coefficient_mu 1.372
_exptl_absorpt_correction_T_max 1.00000
_exptl_absorpt_correction_T_min 0.91701
_exptl_absorpt_correction_type multi-scan
_exptl_absorpt_process_details
;
CrysAlisPro 1.171.38.41 (Rigaku Oxford Diffraction, 2015)
Empirical absorption correction using spherical harmonics,
implemented in SCALE3 ABSPACK scaling algorithm.
;
_exptl_crystal_colour colorless
_exptl_crystal_density_diffrn 1.357
_exptl_crystal_description plate
_exptl_crystal_F_000 1646
_exptl_crystal_size_max 0.450
_exptl_crystal_size_mid 0.160
_exptl_crystal_size_min 0.040
_refine_diff_density_max 1.128
_refine_diff_density_min -0.626
_refine_diff_density_rms 0.080
_refine_ls_extinction_method none
_refine_ls_goodness_of_fit_ref 1.038
_refine_ls_hydrogen_treatment constr
_refine_ls_matrix_type full
_refine_ls_number_parameters 944
_refine_ls_number_reflns 14790
_refine_ls_number_restraints 50
_refine_ls_restrained_S_all 1.045
_refine_ls_R_factor_all 0.0568
_refine_ls_R_factor_gt 0.0421
_refine_ls_shift/su_max 0.001
_refine_ls_shift/su_mean 0.000
_refine_ls_structure_factor_coef Fsqd
_refine_ls_weighting_details 'w=1/[\s^2^(Fo^2^)+(0.0606P)^2^+3.8228P] where P=(Fo^2^+2Fc^2^)/3'
_refine_ls_weighting_scheme calc
_refine_ls_wR_factor_gt 0.1104
_refine_ls_wR_factor_ref 0.1199
_reflns_Friedel_coverage 0.000
_reflns_number_gt 11991
_reflns_number_total 14790
_reflns_threshold_expression 'I > 2\s(I)'
_cod_data_source_file c8dt01041b2.cif
_cod_data_source_block 4
_cod_depositor_comments 'Adding full bibliography for 7046219--7046222.cif.'
_cod_database_code 7046222
_shelx_shelxl_version_number 2018/3
_shelx_space_group_comment
;
The symmetry employed for this shelxl refinement is uniquely defined
by the following loop, which should always be used as a source of
symmetry information in preference to the above space-group names.
They are only intended as comments.
;
_shelx_estimated_absorpt_t_min 0.577
_shelx_estimated_absorpt_t_max 0.947

loop_
_space_group_symop_operation_xyz
'x, y, z'
'-x, -y, -z'

loop_
_atom_site_label
_atom_site_type_symbol
_atom_site_fract_x
_atom_site_fract_y
_atom_site_fract_z
_atom_site_U_iso_or_equiv
_atom_site_adp_type
_atom_site_occupancy
_atom_site_site_symmetry_order
_atom_site_calc_flag
_atom_site_refinement_flags_posn
_atom_site_refinement_flags_adp
_atom_site_refinement_flags_occupancy
Mn1 Mn 0.47465(3) 0.15888(3) 0.75394(2) 0.01580(10) Uani 1 1 d . . .
O11 O 0.47975(16) 0.18931(12) 0.85675(11) 0.0215(4) Uani 1 1 d . . .
O12 O 0.43717(16) 0.28463(12) 0.68792(12) 0.0223(4) Uani 1 1 d . . .
P11 P 0.50081(6) 0.26084(5) 0.86856(4) 0.01953(17) Uani 1 1 d . . .
P12 P 0.46904(6) 0.35289(5) 0.69932(4) 0.01817(16) Uani 1 1 d . . .
C1 C 0.5511(2) 0.32386(17) 0.78251(16) 0.0193(6) Uani 1 1 d . . .
H1A H 0.555916 0.372452 0.792782 0.023 Uiso 1 1 calc R U .
H1B H 0.626555 0.295856 0.770569 0.023 Uiso 1 1 calc R U .
C111 C 0.6048(3) 0.23395(19) 0.93772(17) 0.0233(7) Uani 1 1 d . . .
C112 C 0.6313(3) 0.1572(2) 0.98641(19) 0.0295(7) Uani 1 1 d . . .
H112 H 0.595694 0.119553 0.982240 0.035 Uiso 1 1 calc R U .
C113 C 0.7096(3) 0.1350(2) 1.0413(2) 0.0375(8) Uani 1 1 d . . .
H113 H 0.727543 0.082141 1.074814 0.045 Uiso 1 1 calc R U .
C114 C 0.7616(3) 0.1891(2) 1.0475(2) 0.0411(9) Uani 1 1 d . . .
H114 H 0.813865 0.174071 1.086131 0.049 Uiso 1 1 calc R U .
C115 C 0.7381(3) 0.2648(2) 0.9980(2) 0.0461(10) Uani 1 1 d . . .
H115 H 0.775843 0.301662 1.001420 0.055 Uiso 1 1 calc R U .
C116 C 0.6598(3) 0.2878(2) 0.9433(2) 0.0387(9) Uani 1 1 d . . .
H116 H 0.643347 0.340461 0.909297 0.046 Uiso 1 1 calc R U .
C121 C 0.3783(3) 0.31966(19) 0.90077(17) 0.0253(7) Uani 1 1 d . . .
C122 C 0.3721(3) 0.3941(2) 0.9062(2) 0.0428(9) Uani 1 1 d . . .
H122 H 0.433993 0.416091 0.892113 0.051 Uiso 1 1 calc R U .
C123 C 0.2756(4) 0.4362(3) 0.9320(3) 0.0596(13) Uani 1 1 d . . .
H123 H 0.270584 0.487579 0.935190 0.071 Uiso 1 1 calc R U .
C124 C 0.1864(4) 0.4036(3) 0.9533(3) 0.0602(13) Uani 1 1 d . . .
H124 H 0.120535 0.432346 0.972040 0.072 Uiso 1 1 calc R U .
C125 C 0.1924(3) 0.3300(3) 0.9477(3) 0.0521(11) Uani 1 1 d . . .
H125 H 0.130135 0.308469 0.961497 0.062 Uiso 1 1 calc R U .
C126 C 0.2876(3) 0.2876(2) 0.9222(2) 0.0375(8) Uani 1 1 d . . .
H126 H 0.291754 0.236328 0.919230 0.045 Uiso 1 1 calc R U .
C131 C 0.3480(2) 0.42850(19) 0.70848(17) 0.0230(6) Uani 1 1 d . . .
C132 C 0.3547(3) 0.50194(19) 0.7109(2) 0.0294(7) Uani 1 1 d . . .
H132 H 0.424502 0.512164 0.710287 0.035 Uiso 1 1 calc R U .
C133 C 0.2593(3) 0.5602(2) 0.7141(2) 0.0401(9) Uani 1 1 d . . .
H133 H 0.263733 0.610630 0.714900 0.048 Uiso 1 1 calc R U .
C134 C 0.1573(3) 0.5448(2) 0.7162(2) 0.0460(10) Uani 1 1 d . . .
H134 H 0.091948 0.584839 0.717993 0.055 Uiso 1 1 calc R U .
C135 C 0.1509(3) 0.4707(3) 0.7156(2) 0.0454(10) Uani 1 1 d . . .
H135 H 0.081149 0.459881 0.717808 0.054 Uiso 1 1 calc R U .
C136 C 0.2461(3) 0.4125(2) 0.7117(2) 0.0317(8) Uani 1 1 d . . .
H136 H 0.241631 0.361928 0.711221 0.038 Uiso 1 1 calc R U .
C141 C 0.5532(2) 0.39622(17) 0.62119(17) 0.0189(6) Uani 1 1 d . . .
C142 C 0.5471(2) 0.38546(18) 0.55068(17) 0.0228(6) Uani 1 1 d . . .
H142 H 0.498858 0.356287 0.544970 0.027 Uiso 1 1 calc R U .
C143 C 0.6111(3) 0.41711(19) 0.48876(18) 0.0272(7) Uani 1 1 d . . .
H143 H 0.606480 0.409654 0.440722 0.033 Uiso 1 1 calc R U .
C144 C 0.6818(2) 0.45953(19) 0.49659(18) 0.0267(7) Uani 1 1 d . . .
H144 H 0.726103 0.480854 0.454160 0.032 Uiso 1 1 calc R U .
C145 C 0.6878(2) 0.4708(2) 0.56675(18) 0.0271(7) Uani 1 1 d . . .
H145 H 0.736093 0.500130 0.572105 0.032 Uiso 1 1 calc R U .
C146 C 0.6240(2) 0.43967(19) 0.62888(18) 0.0242(7) Uani 1 1 d . . .
H146 H 0.628284 0.447787 0.676668 0.029 Uiso 1 1 calc R U .
O21 O 0.64751(15) 0.15837(12) 0.73441(12) 0.0206(4) Uani 1 1 d . . .
O22 O 0.51882(15) 0.03217(12) 0.80959(11) 0.0200(4) Uani 1 1 d . . .
P21 P 0.74539(6) 0.09618(5) 0.72080(4) 0.01670(16) Uani 1 1 d . . .
P22 P 0.62379(6) -0.02990(4) 0.80786(4) 0.01623(16) Uani 1 1 d . . .
C2 C 0.7108(2) 0.00573(17) 0.72587(16) 0.0178(6) Uani 1 1 d . . .
H2A H 0.779797 -0.036202 0.727292 0.021 Uiso 1 1 calc R U .
H2B H 0.672949 0.014540 0.678522 0.021 Uiso 1 1 calc R U .
C211 C 0.8056(2) 0.12848(18) 0.62647(16) 0.0180(6) Uani 1 1 d . . .
C212 C 0.7804(3) 0.2097(2) 0.58859(19) 0.0291(7) Uani 1 1 d . . .
H212 H 0.730389 0.245371 0.611710 0.035 Uiso 1 1 calc R U .
C213 C 0.8279(3) 0.2388(2) 0.5173(2) 0.0367(8) Uani 1 1 d . . .
H213 H 0.811339 0.294321 0.492024 0.044 Uiso 1 1 calc R U .
C214 C 0.8994(3) 0.1870(2) 0.48310(19) 0.0327(8) Uani 1 1 d . . .
H214 H 0.931648 0.206965 0.434093 0.039 Uiso 1 1 calc R U .
C215 C 0.9241(3) 0.1065(2) 0.52000(19) 0.0288(7) Uani 1 1 d . . .
H215 H 0.973282 0.071085 0.496240 0.035 Uiso 1 1 calc R U .
C216 C 0.8772(2) 0.07658(19) 0.59194(17) 0.0230(6) Uani 1 1 d . . .
H216 H 0.894249 0.021034 0.617144 0.028 Uiso 1 1 calc R U .
C221 C 0.8494(2) 0.07209(18) 0.78898(16) 0.0194(6) Uani 1 1 d . . .
C222 C 0.9433(2) 0.0106(2) 0.79201(18) 0.0244(7) Uani 1 1 d . . .
H222 H 0.953637 -0.019550 0.757362 0.029 Uiso 1 1 calc R U .
C223 C 1.0217(2) -0.0066(2) 0.84569(19) 0.0302(8) Uani 1 1 d . . .
H223 H 1.085646 -0.048943 0.848213 0.036 Uiso 1 1 calc R U .
C224 C 1.0073(3) 0.0375(2) 0.89538(19) 0.0339(8) Uani 1 1 d . . .
H224 H 1.061161 0.025034 0.932403 0.041 Uiso 1 1 calc R U .
C225 C 0.9158(3) 0.0993(3) 0.8919(2) 0.0412(9) Uani 1 1 d . . .
H225 H 0.907024 0.129971 0.925879 0.049 Uiso 1 1 calc R U .
C226 C 0.8361(3) 0.1168(2) 0.83883(19) 0.0316(8) Uani 1 1 d . . .
H226 H 0.772506 0.159417 0.836556 0.038 Uiso 1 1 calc R U .
C231 C 0.6966(2) -0.05878(18) 0.89460(17) 0.0221(6) Uani 1 1 d . . .
C232 C 0.8019(3) -0.1093(2) 0.9037(2) 0.0329(8) Uani 1 1 d . . .
H232 H 0.838760 -0.128537 0.863131 0.039 Uiso 1 1 calc R U .
C233 C 0.8524(3) -0.1313(3) 0.9741(2) 0.0481(11) Uani 1 1 d . . .
H233 H 0.925409 -0.163852 0.980944 0.058 Uiso 1 1 calc R U .
C234 C 0.7963(4) -0.1056(3) 1.0331(2) 0.0511(12) Uani 1 1 d . . .
H234 H 0.830980 -0.121576 1.080733 0.061 Uiso 1 1 calc R U .
C235 C 0.6912(4) -0.0576(2) 1.0250(2) 0.0443(10) Uani 1 1 d . . .
H235 H 0.653014 -0.041490 1.066954 0.053 Uiso 1 1 calc R U .
C236 C 0.6416(3) -0.0328(2) 0.95505(18) 0.0315(8) Uani 1 1 d . . .
H236 H 0.569975 0.002043 0.948242 0.038 Uiso 1 1 calc R U .
C241 C 0.6030(2) -0.11967(18) 0.79962(17) 0.0206(6) Uani 1 1 d . . .
C242 C 0.5823(3) -0.1772(2) 0.8658(2) 0.0359(8) Uani 1 1 d . . .
H242 H 0.582879 -0.169600 0.914290 0.043 Uiso 1 1 calc R U .
C243 C 0.5610(4) -0.2455(2) 0.8617(2) 0.0487(11) Uani 1 1 d . . .
H243 H 0.545588 -0.284116 0.907277 0.058 Uiso 1 1 calc R U .
C244 C 0.5619(3) -0.2577(2) 0.7919(2) 0.0423(9) Uani 1 1 d . . .
H244 H 0.549451 -0.305484 0.789375 0.051 Uiso 1 1 calc R U .
C245 C 0.5810(3) -0.2006(2) 0.7254(2) 0.0355(8) Uani 1 1 d . . .
H245 H 0.579750 -0.208372 0.677099 0.043 Uiso 1 1 calc R U .
C246 C 0.6021(3) -0.1319(2) 0.72935(18) 0.0271(7) Uani 1 1 d . . .
H246 H 0.615920 -0.092867 0.683614 0.032 Uiso 1 1 calc R U .
O31 O 0.47263(15) 0.13400(12) 0.64414(11) 0.0194(4) Uani 1 1 d . . .
O32 O 0.30089(15) 0.16689(13) 0.76884(11) 0.0212(4) Uani 1 1 d . . .
P31 P 0.38964(6) 0.17242(5) 0.58225(4) 0.01710(16) Uani 1 1 d . . .
P32 P 0.22073(6) 0.17449(5) 0.71137(4) 0.01978(17) Uani 1 1 d . . .
C3 C 0.2614(2) 0.22625(18) 0.61512(16) 0.0201(6) Uani 1 1 d . . .
H3A H 0.202854 0.235086 0.579574 0.024 Uiso 1 1 calc R U .
H3B H 0.268619 0.278844 0.613977 0.024 Uiso 1 1 calc R U .
C311 C 0.4351(2) 0.24037(18) 0.49865(16) 0.0194(6) Uani 1 1 d . . .
C312 C 0.5475(2) 0.22369(19) 0.47941(18) 0.0240(7) Uani 1 1 d . . .
H312 H 0.597888 0.182722 0.514124 0.029 Uiso 1 1 calc R U .
C313 C 0.5855(3) 0.2667(2) 0.40998(19) 0.0293(7) Uani 1 1 d . . .
H313 H 0.661728 0.254557 0.396573 0.035 Uiso 1 1 calc R U .
C314 C 0.5125(3) 0.3273(2) 0.36011(18) 0.0298(8) Uani 1 1 d . . .
H314 H 0.538468 0.356341 0.312080 0.036 Uiso 1 1 calc R U .
C315 C 0.4019(3) 0.3459(2) 0.37995(18) 0.0293(7) Uani 1 1 d . . .
H315 H 0.352521 0.388731 0.346154 0.035 Uiso 1 1 calc R U .
C316 C 0.3625(3) 0.30225(19) 0.44916(18) 0.0244(7) Uani 1 1 d . . .
H316 H 0.286244 0.314776 0.462383 0.029 Uiso 1 1 calc R U .
C321 C 0.3585(2) 0.10035(18) 0.54703(16) 0.0197(6) Uani 1 1 d . . .
C322 C 0.2864(2) 0.1235(2) 0.48725(17) 0.0240(7) Uani 1 1 d . . .
H322 H 0.253707 0.178160 0.463684 0.029 Uiso 1 1 calc R U .
C323 C 0.2627(3) 0.0664(2) 0.46235(18) 0.0279(7) Uani 1 1 d . . .
H323 H 0.212523 0.081686 0.422347 0.033 Uiso 1 1 calc R U .
C324 C 0.3125(3) -0.0131(2) 0.49594(19) 0.0281(7) Uani 1 1 d . . .
H324 H 0.296645 -0.052201 0.478511 0.034 Uiso 1 1 calc R U .
C325 C 0.3850(3) -0.0361(2) 0.55460(18) 0.0263(7) Uani 1 1 d . . .
H325 H 0.419064 -0.090716 0.577187 0.032 Uiso 1 1 calc R U .
C326 C 0.4078(2) 0.02072(18) 0.58042(17) 0.0213(6) Uani 1 1 d . . .
H326 H 0.457299 0.005089 0.620950 0.026 Uiso 1 1 calc R U .
C331 C 0.2135(2) 0.07832(19) 0.71116(17) 0.0226(6) Uani 1 1 d . . .
C332 C 0.1457(2) 0.0673(2) 0.66261(18) 0.0267(7) Uani 1 1 d . . .
H332 H 0.096452 0.111725 0.630313 0.032 Uiso 1 1 calc R U .
C333 C 0.1506(3) -0.0081(2) 0.66194(19) 0.0312(8) Uani 1 1 d . . .
H333 H 0.104517 -0.015606 0.629150 0.037 Uiso 1 1 calc R U .
C334 C 0.2225(3) -0.0734(2) 0.70882(19) 0.0312(8) Uani 1 1 d . . .
H334 H 0.225040 -0.125319 0.708126 0.037 Uiso 1 1 calc R U .
C335 C 0.2901(3) -0.0633(2) 0.75639(19) 0.0284(7) Uani 1 1 d . . .
H335 H 0.339683 -0.107990 0.788119 0.034 Uiso 1 1 calc R U .
C336 C 0.2854(2) 0.01283(19) 0.75768(17) 0.0245(7) Uani 1 1 d . . .
H336 H 0.331628 0.019941 0.790604 0.029 Uiso 1 1 calc R U .
C341 C 0.0878(2) 0.2342(2) 0.72943(18) 0.0251(7) Uani 1 1 d . . .
C342 C 0.0761(3) 0.2628(2) 0.79194(19) 0.0301(7) Uani 1 1 d . . .
H342 H 0.136623 0.249460 0.824007 0.036 Uiso 1 1 calc R U .
C343 C -0.0237(3) 0.3108(2) 0.8075(2) 0.0388(9) Uani 1 1 d . . .
H343 H -0.031293 0.329731 0.850557 0.047 Uiso 1 1 calc R U .
C344 C -0.1112(3) 0.3312(2) 0.7615(2) 0.0430(9) Uani 1 1 d . . .
H344 H -0.179291 0.364151 0.772406 0.052 Uiso 1 1 calc R U .
C345 C -0.0997(3) 0.3034(3) 0.6986(3) 0.0483(10) Uani 1 1 d . . .
H345 H -0.160296 0.317530 0.666432 0.058 Uiso 1 1 calc R U .
C346 C -0.0013(3) 0.2555(2) 0.6825(2) 0.0398(9) Uani 1 1 d . . .
H346 H 0.005711 0.236881 0.639329 0.048 Uiso 1 1 calc R U .
Br1 Br 0.62489(3) 0.49739(2) 0.80696(2) 0.03702(10) Uani 1 1 d D . .
Br2 Br -0.04761(3) 0.84857(2) 0.70074(2) 0.03389(10) Uani 1 1 d D . .
O1M O -0.0795(2) 0.68584(17) 0.51385(16) 0.0492(7) Uani 1 1 d D . .
H1M H -0.088716 0.691168 0.557847 0.074 Uiso 1 1 calc R U .
C1M C -0.0216(5) 0.6084(3) 0.5188(3) 0.0773(16) Uani 1 1 d D . .
H1M1 H 0.054612 0.599915 0.532144 0.116 Uiso 1 1 calc R U .
H1M2 H -0.022320 0.599357 0.469317 0.116 Uiso 1 1 calc R U .
H1M3 H -0.056152 0.571227 0.558321 0.116 Uiso 1 1 calc R U .
O2M O -0.0967(4) 0.7071(2) 0.65261(19) 0.0799(11) Uani 1 1 d D . .
H2M H -0.085357 0.746251 0.661656 0.120 Uiso 1 1 calc R U .
C2M C -0.1494(4) 0.6656(4) 0.7148(3) 0.0810(16) Uani 1 1 d D . .
H2M1 H -0.109932 0.655066 0.761276 0.121 Uiso 1 1 calc R U .
H2M2 H -0.151116 0.615261 0.708051 0.121 Uiso 1 1 calc R U .
H2M3 H -0.224822 0.696976 0.719374 0.121 Uiso 1 1 calc R U .
O3M O 0.8325(4) 0.4360(3) 0.9254(3) 0.0461(13) Uani 0.5 1 d D . P
H3M H 0.771754 0.445222 0.905554 0.069 Uiso 0.5 1 calc DR U P
C3M C 0.8838(6) 0.4961(4) 0.8871(5) 0.046(2) Uani 0.5 1 d D . P
H3M1 H 0.834822 0.547412 0.887707 0.069 Uiso 0.5 1 calc R U P
H3M2 H 0.900625 0.495812 0.833975 0.069 Uiso 0.5 1 calc R U P
H3M3 H 0.952112 0.487314 0.912501 0.069 Uiso 0.5 1 calc R U P
O4M O 0.0731(4) 0.7542(3) 0.8597(3) 0.0496(14) Uani 0.5 1 d D U P
H4M H 0.031017 0.788275 0.825973 0.074 Uiso 0.5 1 calc DR U P
C4M C 0.0335(6) 0.6832(5) 0.8883(4) 0.0485(19) Uani 0.5 1 d D U P
H4M1 H 0.065854 0.651041 0.937987 0.073 Uiso 0.5 1 calc R U P
H4M2 H 0.054730 0.652493 0.851965 0.073 Uiso 0.5 1 calc R U P
H4M3 H -0.046775 0.697905 0.894353 0.073 Uiso 0.5 1 calc R U P
O1W O 0.2805(4) 0.7093(3) 0.7921(3) 0.0485(11) Uani 0.6 1 d . U P
O2W O 0.2148(5) 0.7382(4) 0.7218(4) 0.0422(15) Uani 0.4 1 d . U P
O3W O 0.4353(10) 0.5731(8) 0.9022(8) 0.065(3) Uani 0.25 1 d . U P
O4W O 0.3423(11) 0.6483(8) 0.8505(8) 0.064(3) Uani 0.25 1 d . U P
O5W O 0.4615(12) 0.5379(8) 0.9758(8) 0.075(3) Uani 0.25 1 d . U P
O6W O 0.0489(10) 0.6830(9) 0.9544(8) 0.069(3) Uani 0.25 1 d . U P

loop_
_atom_site_aniso_label
_atom_site_aniso_U_11
_atom_site_aniso_U_22
_atom_site_aniso_U_33
_atom_site_aniso_U_23
_atom_site_aniso_U_13
_atom_site_aniso_U_12
Mn1 0.0151(2) 0.0186(2) 0.0151(2) -0.00598(18) -0.00099(16) -0.00520(17)
O11 0.0297(11) 0.0223(11) 0.0157(10) -0.0081(9) 0.0002(8) -0.0096(9)
O12 0.0254(10) 0.0208(11) 0.0215(11) -0.0052(9) -0.0050(9) -0.0073(9)
P11 0.0245(4) 0.0208(4) 0.0152(4) -0.0064(3) -0.0007(3) -0.0076(3)
P12 0.0197(4) 0.0182(4) 0.0166(4) -0.0045(3) -0.0024(3) -0.0050(3)
C1 0.0208(14) 0.0192(16) 0.0191(15) -0.0061(12) -0.0025(12) -0.0058(12)
C111 0.0331(16) 0.0234(17) 0.0143(15) -0.0073(13) -0.0017(12) -0.0064(13)
C112 0.0385(18) 0.0282(19) 0.0249(18) -0.0097(15) -0.0054(14) -0.0095(15)
C113 0.057(2) 0.029(2) 0.0235(18) -0.0028(15) -0.0118(16) -0.0072(17)
C114 0.053(2) 0.043(2) 0.028(2) -0.0073(17) -0.0208(17) -0.0088(18)
C115 0.062(3) 0.044(2) 0.040(2) -0.0055(19) -0.0241(19) -0.025(2)
C116 0.056(2) 0.033(2) 0.031(2) -0.0009(16) -0.0184(17) -0.0201(18)
C121 0.0279(16) 0.0279(18) 0.0191(16) -0.0086(14) 0.0020(13) -0.0049(13)
C122 0.043(2) 0.037(2) 0.055(3) -0.026(2) 0.0145(18) -0.0127(17)
C123 0.062(3) 0.041(3) 0.081(3) -0.036(2) 0.024(2) -0.011(2)
C124 0.046(2) 0.059(3) 0.072(3) -0.031(3) 0.025(2) -0.004(2)
C125 0.038(2) 0.054(3) 0.067(3) -0.024(2) 0.016(2) -0.015(2)
C126 0.0346(19) 0.040(2) 0.041(2) -0.0156(18) 0.0083(16) -0.0145(16)
C131 0.0227(15) 0.0258(17) 0.0182(16) -0.0051(13) 0.0004(12) -0.0051(13)
C132 0.0270(16) 0.0232(18) 0.0354(19) -0.0077(15) 0.0017(14) -0.0046(14)
C133 0.042(2) 0.027(2) 0.048(2) -0.0119(17) 0.0033(17) -0.0041(16)
C134 0.0304(19) 0.042(2) 0.055(3) -0.016(2) 0.0039(17) 0.0081(17)
C135 0.0223(17) 0.053(3) 0.060(3) -0.020(2) 0.0040(17) -0.0063(17)
C136 0.0255(16) 0.035(2) 0.0339(19) -0.0092(16) 0.0001(14) -0.0078(15)
C141 0.0178(13) 0.0149(15) 0.0196(15) -0.0021(12) -0.0017(11) -0.0006(11)
C142 0.0269(15) 0.0214(16) 0.0219(16) -0.0082(13) -0.0020(12) -0.0066(13)
C143 0.0338(17) 0.0253(18) 0.0204(16) -0.0093(14) -0.0006(13) -0.0015(14)
C144 0.0246(15) 0.0273(18) 0.0235(17) -0.0045(14) 0.0036(13) -0.0046(13)
C145 0.0229(15) 0.0306(19) 0.0286(18) -0.0061(15) -0.0013(13) -0.0117(14)
C146 0.0230(15) 0.0298(18) 0.0222(16) -0.0098(14) -0.0029(12) -0.0074(13)
O21 0.0167(9) 0.0235(12) 0.0247(11) -0.0096(9) 0.0005(8) -0.0080(8)
O22 0.0175(10) 0.0217(11) 0.0206(11) -0.0054(9) 0.0001(8) -0.0060(8)
P21 0.0147(3) 0.0211(4) 0.0166(4) -0.0068(3) 0.0002(3) -0.0071(3)
P22 0.0163(3) 0.0192(4) 0.0147(4) -0.0057(3) -0.0007(3) -0.0062(3)
C2 0.0185(14) 0.0231(16) 0.0134(14) -0.0057(12) 0.0011(11) -0.0084(12)
C211 0.0150(13) 0.0240(16) 0.0166(15) -0.0045(12) -0.0027(11) -0.0087(12)
C212 0.0266(16) 0.0284(19) 0.0285(18) -0.0073(15) 0.0057(13) -0.0052(14)
C213 0.042(2) 0.0249(19) 0.033(2) 0.0003(15) 0.0082(16) -0.0074(16)
C214 0.0342(18) 0.037(2) 0.0231(18) -0.0033(15) 0.0055(14) -0.0124(16)
C215 0.0305(17) 0.032(2) 0.0257(17) -0.0133(15) 0.0064(14) -0.0093(15)
C216 0.0257(15) 0.0218(17) 0.0211(16) -0.0054(13) -0.0004(12) -0.0070(13)
C221 0.0183(14) 0.0253(17) 0.0175(15) -0.0059(13) -0.0002(11) -0.0112(12)
C222 0.0181(14) 0.0344(19) 0.0240(17) -0.0107(14) -0.0010(12) -0.0095(13)
C223 0.0198(15) 0.042(2) 0.0269(18) -0.0061(16) -0.0021(13) -0.0084(14)
C224 0.0268(17) 0.056(2) 0.0225(17) -0.0059(17) -0.0061(14) -0.0205(17)
C225 0.047(2) 0.061(3) 0.030(2) -0.0270(19) -0.0040(16) -0.019(2)
C226 0.0312(17) 0.040(2) 0.0297(19) -0.0199(16) -0.0027(14) -0.0069(15)
C231 0.0275(15) 0.0209(16) 0.0197(16) -0.0015(13) -0.0042(12) -0.0132(13)
C232 0.0273(17) 0.037(2) 0.0320(19) -0.0001(16) -0.0066(14) -0.0135(15)
C233 0.038(2) 0.052(3) 0.046(3) 0.013(2) -0.0215(18) -0.0232(19)
C234 0.079(3) 0.055(3) 0.028(2) 0.0086(19) -0.028(2) -0.045(2)
C235 0.079(3) 0.041(2) 0.0216(19) -0.0068(17) -0.0096(18) -0.029(2)
C236 0.050(2) 0.0304(19) 0.0205(17) -0.0092(15) -0.0032(15) -0.0170(16)
C241 0.0169(13) 0.0224(16) 0.0261(16) -0.0095(13) 0.0005(12) -0.0085(12)
C242 0.055(2) 0.037(2) 0.0245(18) -0.0096(16) 0.0051(16) -0.0285(18)
C243 0.081(3) 0.042(2) 0.034(2) -0.0063(18) 0.007(2) -0.042(2)
C244 0.059(2) 0.033(2) 0.049(2) -0.0192(19) 0.0042(19) -0.0285(19)
C245 0.048(2) 0.035(2) 0.033(2) -0.0178(17) 0.0006(16) -0.0188(17)
C246 0.0357(17) 0.0261(18) 0.0226(17) -0.0078(14) -0.0014(13) -0.0121(14)
O31 0.0202(10) 0.0218(11) 0.0177(11) -0.0072(9) -0.0027(8) -0.0056(8)
O32 0.0172(10) 0.0301(12) 0.0172(11) -0.0075(9) -0.0004(8) -0.0070(9)
P31 0.0182(3) 0.0203(4) 0.0146(4) -0.0062(3) -0.0008(3) -0.0065(3)
P32 0.0154(3) 0.0279(4) 0.0165(4) -0.0067(3) 0.0001(3) -0.0065(3)
C3 0.0200(14) 0.0225(16) 0.0176(15) -0.0050(13) -0.0004(11) -0.0065(12)
C311 0.0250(15) 0.0197(16) 0.0185(15) -0.0097(13) 0.0021(12) -0.0104(12)
C312 0.0274(16) 0.0213(17) 0.0252(17) -0.0095(13) 0.0022(13) -0.0077(13)
C313 0.0313(17) 0.034(2) 0.0312(19) -0.0164(16) 0.0107(14) -0.0187(15)
C314 0.047(2) 0.0302(19) 0.0207(17) -0.0097(15) 0.0090(15) -0.0251(16)
C315 0.0445(19) 0.0241(18) 0.0211(17) -0.0028(14) -0.0051(14) -0.0147(15)
C316 0.0288(16) 0.0238(17) 0.0229(16) -0.0077(14) -0.0004(13) -0.0101(13)
C321 0.0193(14) 0.0255(17) 0.0172(15) -0.0083(13) 0.0022(11) -0.0094(12)
C322 0.0277(16) 0.0276(18) 0.0181(16) -0.0069(13) -0.0024(12) -0.0083(13)
C323 0.0296(16) 0.038(2) 0.0225(17) -0.0117(15) -0.0031(13) -0.0139(15)
C324 0.0301(16) 0.035(2) 0.0294(18) -0.0188(16) 0.0035(14) -0.0152(15)
C325 0.0290(16) 0.0231(17) 0.0277(18) -0.0093(14) 0.0036(13) -0.0078(13)
C326 0.0189(14) 0.0265(17) 0.0204(16) -0.0089(13) 0.0018(12) -0.0075(13)
C331 0.0193(14) 0.0311(18) 0.0187(16) -0.0068(13) 0.0027(12) -0.0106(13)
C332 0.0210(15) 0.037(2) 0.0228(17) -0.0059(15) -0.0002(12) -0.0122(14)
C333 0.0271(16) 0.047(2) 0.0278(18) -0.0137(16) 0.0036(14) -0.0225(16)
C334 0.0335(17) 0.033(2) 0.0316(19) -0.0115(16) 0.0095(15) -0.0171(15)
C335 0.0258(16) 0.034(2) 0.0250(17) -0.0064(15) 0.0041(13) -0.0119(14)
C336 0.0234(15) 0.0331(19) 0.0188(16) -0.0055(14) 0.0019(12) -0.0135(14)
C341 0.0178(14) 0.0332(19) 0.0228(17) -0.0069(14) 0.0031(12) -0.0074(13)
C342 0.0266(16) 0.034(2) 0.0292(18) -0.0102(15) 0.0001(14) -0.0061(14)
C343 0.0330(18) 0.045(2) 0.041(2) -0.0221(18) 0.0064(16) -0.0059(16)
C344 0.0236(17) 0.046(2) 0.056(3) -0.019(2) 0.0052(17) -0.0021(16)
C345 0.0210(17) 0.065(3) 0.058(3) -0.025(2) -0.0074(17) 0.0004(18)
C346 0.0236(17) 0.057(3) 0.040(2) -0.0240(19) -0.0040(15) -0.0004(16)
Br1 0.0590(2) 0.0289(2) 0.02722(19) -0.00740(15) -0.00445(16) -0.01766(17)
Br2 0.03521(19) 0.0313(2) 0.0352(2) -0.01488(16) -0.00024(14) -0.00317(15)
O1M 0.0408(14) 0.0596(19) 0.0439(17) -0.0192(14) -0.0127(12) 0.0015(13)
C1M 0.084(4) 0.068(4) 0.072(4) -0.029(3) -0.019(3) 0.010(3)
O2M 0.145(3) 0.064(2) 0.048(2) -0.0280(18) 0.022(2) -0.052(2)
C2M 0.061(3) 0.095(5) 0.092(4) -0.032(4) 0.004(3) -0.027(3)
O3M 0.048(3) 0.038(3) 0.035(3) 0.013(2) -0.015(2) -0.005(3)
C3M 0.031(4) 0.042(5) 0.073(6) -0.026(4) -0.017(4) -0.006(3)
O4M 0.050(3) 0.055(3) 0.045(3) -0.012(3) -0.034(2) -0.004(3)
C4M 0.038(4) 0.077(5) 0.026(4) -0.016(4) -0.008(3) -0.003(4)
O1W 0.071(3) 0.044(3) 0.037(2) -0.013(2) 0.004(2) -0.026(2)
O2W 0.047(3) 0.036(3) 0.052(4) -0.024(3) 0.015(3) -0.018(3)
O3W 0.065(6) 0.058(6) 0.083(7) -0.041(6) 0.033(6) -0.024(5)
O4W 0.066(6) 0.063(6) 0.074(6) -0.038(5) 0.028(5) -0.028(5)
O5W 0.104(8) 0.082(8) 0.070(7) -0.061(7) 0.030(7) -0.040(6)
O6W 0.042(5) 0.086(6) 0.065(6) 0.001(5) -0.001(5) -0.023(5)

loop_
_atom_type_symbol
_atom_type_description
_atom_type_scat_dispersion_real
_atom_type_scat_dispersion_imag
_atom_type_scat_source
C C 0.0033 0.0016 'International Tables Vol C Tables 4.2.6.8 and 6.1.1.4'
H H 0.0000 0.0000 'International Tables Vol C Tables 4.2.6.8 and 6.1.1.4'
O O 0.0106 0.0060 'International Tables Vol C Tables 4.2.6.8 and 6.1.1.4'
P P 0.1023 0.0942 'International Tables Vol C Tables 4.2.6.8 and 6.1.1.4'
Mn Mn 0.3368 0.7283 'International Tables Vol C Tables 4.2.6.8 and 6.1.1.4'
Br Br -0.2901 2.4595 'International Tables Vol C Tables 4.2.6.8 and 6.1.1.4'

loop_
_geom_angle_atom_site_label_1
_geom_angle_atom_site_label_2
_geom_angle_atom_site_label_3
_geom_angle
O32 Mn1 O11 92.55(8)
O32 Mn1 O22 93.19(8)
O11 Mn1 O22 94.76(8)
O32 Mn1 O21 176.46(8)
O11 Mn1 O21 87.71(8)
O22 Mn1 O21 90.31(7)
O32 Mn1 O12 89.13(8)
O11 Mn1 O12 89.95(8)
O22 Mn1 O12 174.65(8)
O21 Mn1 O12 87.35(8)
O32 Mn1 O31 89.08(7)
O11 Mn1 O31 176.59(8)
O22 Mn1 O31 88.13(8)
O21 Mn1 O31 90.49(7)
O12 Mn1 O31 87.08(8)
P11 O11 Mn1 131.41(12)
P12 O12 Mn1 130.91(12)
O11 P11 C121 111.16(13)
O11 P11 C111 111.72(13)
C121 P11 C111 108.13(14)
O11 P11 C1 112.62(12)
C121 P11 C1 107.76(15)
C111 P11 C1 105.15(13)
O12 P12 C141 112.07(13)
O12 P12 C131 110.06(13)
C141 P12 C131 108.50(14)
O12 P12 C1 112.84(13)
C141 P12 C1 104.40(13)
C131 P12 C1 108.75(14)
P12 C1 P11 115.28(15)
P12 C1 H1A 108.5
P11 C1 H1A 108.5
P12 C1 H1B 108.5
P11 C1 H1B 108.5
H1A C1 H1B 107.5
C112 C111 C116 119.2(3)
C112 C111 P11 118.7(2)
C116 C111 P11 122.1(3)
C111 C112 C113 120.2(3)
C111 C112 H112 119.9
C113 C112 H112 119.9
C114 C113 C112 120.2(3)
C114 C113 H113 119.9
C112 C113 H113 119.9
C115 C114 C113 120.1(3)
C115 C114 H114 119.9
C113 C114 H114 119.9
C114 C115 C116 120.2(3)
C114 C115 H115 119.9
C116 C115 H115 119.9
C115 C116 C111 120.1(3)
C115 C116 H116 120.0
C111 C116 H116 120.0
C122 C121 C126 119.7(3)
C122 C121 P11 122.4(3)
C126 C121 P11 117.8(3)
C123 C122 C121 119.6(4)
C123 C122 H122 120.2
C121 C122 H122 120.2
C124 C123 C122 120.0(4)
C124 C123 H123 120.0
C122 C123 H123 120.0
C125 C124 C123 120.4(4)
C125 C124 H124 119.8
C123 C124 H124 119.8
C126 C125 C124 120.2(4)
C126 C125 H125 119.9
C124 C125 H125 119.9
C125 C126 C121 120.0(4)
C125 C126 H126 120.0
C121 C126 H126 120.0
C136 C131 C132 120.2(3)
C136 C131 P12 118.2(2)
C132 C131 P12 121.5(2)
C133 C132 C131 119.9(3)
C133 C132 H132 120.1
C131 C132 H132 120.1
C132 C133 C134 120.1(3)
C132 C133 H133 120.0
C134 C133 H133 120.0
C133 C134 C135 119.9(3)
C133 C134 H134 120.0
C135 C134 H134 120.0
C136 C135 C134 120.2(3)
C136 C135 H135 119.9
C134 C135 H135 119.9
C135 C136 C131 119.7(3)
C135 C136 H136 120.2
C131 C136 H136 120.2
C142 C141 C146 119.4(3)
C142 C141 P12 118.0(2)
C146 C141 P12 122.5(2)
C143 C142 C141 120.3(3)
C143 C142 H142 119.9
C141 C142 H142 119.9
C144 C143 C142 120.3(3)
C144 C143 H143 119.9
C142 C143 H143 119.9
C143 C144 C145 119.7(3)
C143 C144 H144 120.2
C145 C144 H144 120.2
C146 C145 C144 120.5(3)
C146 C145 H145 119.7
C144 C145 H145 119.7
C145 C146 C141 119.8(3)
C145 C146 H146 120.1
C141 C146 H146 120.1
P21 O21 Mn1 131.10(11)
P22 O22 Mn1 131.44(11)
O21 P21 C221 111.16(13)
O21 P21 C211 111.52(13)
C221 P21 C211 107.90(13)
O21 P21 C2 112.56(12)
C221 P21 C2 108.11(14)
C211 P21 C2 105.30(13)
O22 P22 C231 110.74(13)
O22 P22 C241 113.47(12)
C231 P22 C241 105.79(14)
O22 P22 C2 110.87(13)
C231 P22 C2 109.95(13)
C241 P22 C2 105.77(13)
P21 C2 P22 114.79(15)
P21 C2 H2A 108.6
P22 C2 H2A 108.6
P21 C2 H2B 108.6
P22 C2 H2B 108.6
H2A C2 H2B 107.5
C216 C211 C212 119.7(3)
C216 C211 P21 122.9(2)
C212 C211 P21 117.4(2)
C213 C212 C211 120.2(3)
C213 C212 H212 119.9
C211 C212 H212 119.9
C214 C213 C212 120.0(3)
C214 C213 H213 120.0
C212 C213 H213 120.0
C215 C214 C213 120.1(3)
C215 C214 H214 120.0
C213 C214 H214 120.0
C214 C215 C216 120.4(3)
C214 C215 H215 119.8
C216 C215 H215 119.8
C211 C216 C215 119.6(3)
C211 C216 H216 120.2
C215 C216 H216 120.2
C226 C221 C222 119.7(3)
C226 C221 P21 119.0(2)
C222 C221 P21 121.3(2)
C223 C222 C221 119.7(3)
C223 C222 H222 120.1
C221 C222 H222 120.1
C224 C223 C222 120.2(3)
C224 C223 H223 119.9
C222 C223 H223 119.9
C225 C224 C223 120.5(3)
C225 C224 H224 119.8
C223 C224 H224 119.8
C224 C225 C226 120.0(3)
C224 C225 H225 120.0
C226 C225 H225 120.0
C225 C226 C221 119.8(3)
C225 C226 H226 120.1
C221 C226 H226 120.1
C232 C231 C236 120.5(3)
C232 C231 P22 121.7(3)
C236 C231 P22 117.6(2)
C231 C232 C233 118.5(4)
C231 C232 H232 120.8
C233 C232 H232 120.8
C234 C233 C232 120.0(4)
C234 C233 H233 120.0
C232 C233 H233 120.0
C233 C234 C235 121.7(3)
C233 C234 H234 119.2
C235 C234 H234 119.2
C234 C235 C236 119.2(4)
C234 C235 H235 120.4
C236 C235 H235 120.4
C235 C236 C231 120.1(4)
C235 C236 H236 119.9
C231 C236 H236 119.9
C246 C241 C242 119.0(3)
C246 C241 P22 122.3(2)
C242 C241 P22 118.7(2)
C243 C242 C241 120.5(3)
C243 C242 H242 119.7
C241 C242 H242 119.7
C244 C243 C242 120.2(3)
C244 C243 H243 119.9
C242 C243 H243 119.9
C243 C244 C245 120.0(3)
C243 C244 H244 120.0
C245 C244 H244 120.0
C244 C245 C246 119.9(3)
C244 C245 H245 120.1
C246 C245 H245 120.1
C245 C246 C241 120.4(3)
C245 C246 H246 119.8
C241 C246 H246 119.8
P31 O31 Mn1 128.99(12)
P32 O32 Mn1 128.95(12)
O31 P31 C311 113.89(12)
O31 P31 C321 111.58(13)
C311 P31 C321 104.38(13)
O31 P31 C3 112.18(12)
C311 P31 C3 107.12(14)
C321 P31 C3 107.15(13)
O32 P32 C331 110.74(13)
O32 P32 C341 110.39(13)
C331 P32 C341 111.72(14)
O32 P32 C3 111.31(12)
C331 P32 C3 107.26(14)
C341 P32 C3 105.27(14)
P31 C3 P32 112.77(16)
P31 C3 H3A 109.0
P32 C3 H3A 109.0
P31 C3 H3B 109.0
P32 C3 H3B 109.0
H3A C3 H3B 107.8
C316 C311 C312 119.7(3)
C316 C311 P31 122.4(2)
C312 C311 P31 117.4(2)
C313 C312 C311 120.2(3)
C313 C312 H312 119.9
C311 C312 H312 119.9
C314 C313 C312 119.9(3)
C314 C313 H313 120.0
C312 C313 H313 120.0
C315 C314 C313 120.2(3)
C315 C314 H314 119.9
C313 C314 H314 119.9
C314 C315 C316 120.4(3)
C314 C315 H315 119.8
C316 C315 H315 119.8
C311 C316 C315 119.5(3)
C311 C316 H316 120.2
C315 C316 H316 120.2
C326 C321 C322 120.2(3)
C326 C321 P31 118.7(2)
C322 C321 P31 121.1(2)
C323 C322 C321 119.7(3)
C323 C322 H322 120.2
C321 C322 H322 120.2
C324 C323 C322 119.8(3)
C324 C323 H323 120.1
C322 C323 H323 120.1
C325 C324 C323 120.5(3)
C325 C324 H324 119.7
C323 C324 H324 119.7
C324 C325 C326 119.9(3)
C324 C325 H325 120.1
C326 C325 H325 120.1
C321 C326 C325 119.9(3)
C321 C326 H326 120.1
C325 C326 H326 120.1
C336 C331 C332 119.4(3)
C336 C331 P32 117.1(2)
C332 C331 P32 123.3(3)
C333 C332 C331 119.8(3)
C333 C332 H332 120.1
C331 C332 H332 120.1
C332 C333 C334 120.5(3)
C332 C333 H333 119.8
C334 C333 H333 119.8
C335 C334 C333 120.3(3)
C335 C334 H334 119.9
C333 C334 H334 119.9
C334 C335 C336 119.7(3)
C334 C335 H335 120.2
C336 C335 H335 120.2
C331 C336 C335 120.4(3)
C331 C336 H336 119.8
C335 C336 H336 119.8
C346 C341 C342 119.0(3)
C346 C341 P32 123.3(3)
C342 C341 P32 117.6(2)
C343 C342 C341 120.2(3)
C343 C342 H342 119.9
C341 C342 H342 119.9
C344 C343 C342 120.6(3)
C344 C343 H343 119.7
C342 C343 H343 119.7
C343 C344 C345 119.5(3)
C343 C344 H344 120.3
C345 C344 H344 120.3
C346 C345 C344 120.6(3)
C346 C345 H345 119.7
C344 C345 H345 119.7
C345 C346 C341 120.1(3)
C345 C346 H346 119.9
C341 C346 H346 119.9
C1M O1M H1M 109.5
O1M C1M H1M1 109.5
O1M C1M H1M2 109.5
H1M1 C1M H1M2 109.5
O1M C1M H1M3 109.5
H1M1 C1M H1M3 109.5
H1M2 C1M H1M3 109.5
C2M O2M H2M 109.5
O2M C2M H2M1 109.5
O2M C2M H2M2 109.5
H2M1 C2M H2M2 109.5
O2M C2M H2M3 109.5
H2M1 C2M H2M3 109.5
H2M2 C2M H2M3 109.5
C3M O3M H3M 109.5
O3M C3M H3M1 109.5
O3M C3M H3M2 109.5
H3M1 C3M H3M2 109.5
O3M C3M H3M3 109.5
H3M1 C3M H3M3 109.5
H3M2 C3M H3M3 109.5
C4M O4M H4M 109.5
O4M C4M H4M1 109.5
O4M C4M H4M2 109.5
H4M1 C4M H4M2 109.5
O4M C4M H4M3 109.5
H4M1 C4M H4M3 109.5
H4M2 C4M H4M3 109.5

loop_
_geom_bond_atom_site_label_1
_geom_bond_atom_site_label_2
_geom_bond_distance
Mn1 O32 2.1535(19)
Mn1 O11 2.1559(19)
Mn1 O22 2.162(2)
Mn1 O21 2.1727(18)
Mn1 O12 2.185(2)
Mn1 O31 2.2203(19)
O11 P11 1.497(2)
O12 P12 1.500(2)
P11 C121 1.791(3)
P11 C111 1.795(3)
P11 C1 1.805(3)
P12 C141 1.795(3)
P12 C131 1.798(3)
P12 C1 1.803(3)
C1 H1A 0.9900
C1 H1B 0.9900
C111 C112 1.380(5)
C111 C116 1.390(4)
C112 C113 1.384(5)
C112 H112 0.9500
C113 C114 1.373(5)
C113 H113 0.9500
C114 C115 1.370(5)
C114 H114 0.9500
C115 C116 1.380(5)
C115 H115 0.9500
C116 H116 0.9500
C121 C122 1.385(5)
C121 C126 1.392(5)
C122 C123 1.380(5)
C122 H122 0.9500
C123 C124 1.379(6)
C123 H123 0.9500
C124 C125 1.372(6)
C124 H124 0.9500
C125 C126 1.367(5)
C125 H125 0.9500
C126 H126 0.9500
C131 C136 1.390(4)
C131 C132 1.391(4)
C132 C133 1.386(5)
C132 H132 0.9500
C133 C134 1.388(5)
C133 H133 0.9500
C134 C135 1.392(6)
C134 H134 0.9500
C135 C136 1.386(5)
C135 H135 0.9500
C136 H136 0.9500
C141 C142 1.391(4)
C141 C146 1.399(4)
C142 C143 1.385(4)
C142 H142 0.9500
C143 C144 1.384(4)
C143 H143 0.9500
C144 C145 1.389(4)
C144 H144 0.9500
C145 C146 1.383(4)
C145 H145 0.9500
C146 H146 0.9500
O21 P21 1.497(2)
O22 P22 1.500(2)
P21 C221 1.791(3)
P21 C211 1.801(3)
P21 C2 1.805(3)
P22 C231 1.792(3)
P22 C241 1.797(3)
P22 C2 1.818(3)
C2 H2A 0.9900
C2 H2B 0.9900
C211 C216 1.387(4)
C211 C212 1.393(4)
C212 C213 1.385(5)
C212 H212 0.9500
C213 C214 1.382(5)
C213 H213 0.9500
C214 C215 1.379(5)
C214 H214 0.9500
C215 C216 1.394(4)
C215 H215 0.9500
C216 H216 0.9500
C221 C226 1.389(4)
C221 C222 1.390(4)
C222 C223 1.384(4)
C222 H222 0.9500
C223 C224 1.375(5)
C223 H223 0.9500
C224 C225 1.373(5)
C224 H224 0.9500
C225 C226 1.386(5)
C225 H225 0.9500
C226 H226 0.9500
C231 C232 1.392(5)
C231 C236 1.393(5)
C232 C233 1.403(5)
C232 H232 0.9500
C233 C234 1.371(6)
C233 H233 0.9500
C234 C235 1.373(6)
C234 H234 0.9500
C235 C236 1.384(5)
C235 H235 0.9500
C236 H236 0.9500
C241 C246 1.387(4)
C241 C242 1.388(4)
C242 C243 1.381(5)
C242 H242 0.9500
C243 C244 1.376(5)
C243 H243 0.9500
C244 C245 1.381(5)
C244 H244 0.9500
C245 C246 1.386(4)
C245 H245 0.9500
C246 H246 0.9500
O31 P31 1.501(2)
O32 P32 1.498(2)
P31 C311 1.795(3)
P31 C321 1.799(3)
P31 C3 1.806(3)
P32 C331 1.797(3)
P32 C341 1.799(3)
P32 C3 1.815(3)
C3 H3A 0.9900
C3 H3B 0.9900
C311 C316 1.386(4)
C311 C312 1.399(4)
C312 C313 1.383(4)
C312 H312 0.9500
C313 C314 1.382(5)
C313 H313 0.9500
C314 C315 1.381(5)
C314 H314 0.9500
C315 C316 1.392(4)
C315 H315 0.9500
C316 H316 0.9500
C321 C326 1.385(4)
C321 C322 1.394(4)
C322 C323 1.386(4)
C322 H322 0.9500
C323 C324 1.385(5)
C323 H323 0.9500
C324 C325 1.382(5)
C324 H324 0.9500
C325 C326 1.386(4)
C325 H325 0.9500
C326 H326 0.9500
C331 C336 1.387(4)
C331 C332 1.403(4)
C332 C333 1.375(5)
C332 H332 0.9500
C333 C334 1.389(5)
C333 H333 0.9500
C334 C335 1.379(5)
C334 H334 0.9500
C335 C336 1.393(5)
C335 H335 0.9500
C336 H336 0.9500
C341 C346 1.391(5)
C341 C342 1.393(5)
C342 C343 1.388(5)
C342 H342 0.9500
C343 C344 1.366(5)
C343 H343 0.9500
C344 C345 1.391(6)
C344 H344 0.9500
C345 C346 1.377(5)
C345 H345 0.9500
C346 H346 0.9500
O1M C1M 1.391(5)
O1M H1M 0.8400
C1M H1M1 0.9800
C1M H1M2 0.9800
C1M H1M3 0.9800
O2M C2M 1.372(5)
O2M H2M 0.8400
C2M H2M1 0.9800
C2M H2M2 0.9800
C2M H2M3 0.9800
O3M C3M 1.388(7)
O3M H3M 0.8400
C3M H3M1 0.9800
C3M H3M2 0.9800
C3M H3M3 0.9800
O4M C4M 1.445(7)
O4M H4M 0.8400
C4M H4M1 0.9800
C4M H4M2 0.9800
C4M H4M3 0.9800
